data_2010719
loop_
_publ_author_name
'Barlow, Stephen'
'Day, Michael W.'
'Marder, Seth R.'

_publ_section_title
;
 The one-electron oxidation product of a metallocenyl-terminated
 cyanine
;
_journal_issue 3
_journal_name_full 'Acta Crystallographica Section C'
_journal_page_first 303
_journal_page_last 304
_journal_paper_doi 10.1107/S0108270199015462
_journal_volume 56
_journal_year 2000
_chemical_formula_iupac '[FeRu(C5 H5 )(C9 H13 )(C17 H19 )] (BF4 )2 '
_chemical_formula_moiety 'C31 H37  Fe Ru 2+ , 2BF4 - '
_chemical_formula_sum 'C31 H37 B2 F8 Fe Ru'
_chemical_formula_weight 740.16
_chemical_name_systematic
; 1-(2,3,4,5,1',2',3',4'-octamethylferrocenium-1-yl)-
3-(ruthenocenyl)allylium bis-tetrafluoroborate
;
_space_group_IT_number 14
_symmetry_cell_setting monoclinic
_symmetry_space_group_name_Hall '-P 2ybc'
_symmetry_space_group_name_H-M 'P 1 21/c 1'
_cell_angle_alpha 90.
_cell_angle_beta 101.75(2)
_cell_angle_gamma 90.
_cell_formula_units_Z 8
_cell_length_a 19.178(4)
_cell_length_b 10.988(3)
_cell_length_c 28.728(7)
_cell_measurement_reflns_used 25
_cell_measurement_temperature 85
_cell_measurement_theta_max 14.2
_cell_measurement_theta_min 13.5
_cell_volume 5927(3)
_computing_data_reduction 'CRYM (Duchamp, 1964)'
_computing_molecular_graphics 'XP (Siemens)'
_computing_structure_refinement 'SHELXL97 (Sheldrick, 1997)'
_computing_structure_solution 'SHELXS97 (Sheldrick, 1997)'
_diffrn_ambient_temperature 85
_diffrn_measured_fraction_theta_full .999
_diffrn_measured_fraction_theta_max .999
_diffrn_measurement_device_type CAD-4
_diffrn_measurement_method '\w scans'
_diffrn_radiation_monochromator graphite
_diffrn_radiation_source 'sealed tube'
_diffrn_radiation_type MoK\a
_diffrn_radiation_wavelength .71073
_diffrn_reflns_av_R_equivalents .037
_diffrn_reflns_av_sigmaI/netI .0536
_diffrn_reflns_limit_h_max 22
_diffrn_reflns_limit_h_min -22
_diffrn_reflns_limit_k_max 13
_diffrn_reflns_limit_k_min -13
_diffrn_reflns_limit_l_max 34
_diffrn_reflns_limit_l_min 0
_diffrn_reflns_number 22328
_diffrn_reflns_theta_full 25.0
_diffrn_reflns_theta_max 25.0
_diffrn_reflns_theta_min 1.6
_diffrn_standards_decay_% 'decay 0.36'
_diffrn_standards_interval_time 75
_diffrn_standards_number 3
_exptl_absorpt_coefficient_mu 1.071
_exptl_absorpt_correction_T_max .861
_exptl_absorpt_correction_T_min .666
_exptl_absorpt_correction_type '\y scan'
_exptl_absorpt_process_details '(North et al., 1968)'
_exptl_crystal_colour 'Dark green-brown'
_exptl_crystal_density_diffrn 1.657
_exptl_crystal_density_method 'not measured'
_exptl_crystal_description Blade
_exptl_crystal_F_000 3000
_exptl_crystal_size_max .39
_exptl_crystal_size_mid .33
_exptl_crystal_size_min .14
_refine_diff_density_max 1.927
_refine_diff_density_min -.851
_refine_ls_extinction_method none
_refine_ls_goodness_of_fit_ref 1.751
_refine_ls_hydrogen_treatment mixed
_refine_ls_matrix_type 'Full matrix'
_refine_ls_number_parameters 832
_refine_ls_number_reflns 10403
_refine_ls_number_restraints 3
_refine_ls_restrained_S_all 1.752
_refine_ls_R_factor_all .0858
_refine_ls_R_factor_gt .0515
_refine_ls_shift/su_max .002
_refine_ls_shift/su_mean .000
_refine_ls_structure_factor_coef Fsqd
_refine_ls_weighting_details 'w = 1/s^2^(Fo^2^)'
_refine_ls_weighting_scheme Observed
_refine_ls_wR_factor_ref .0951
_reflns_number_gt 7469
_reflns_number_total 10404
_reflns_threshold_expression I>2\s(I)
_cod_data_source_file gd1066.cif
_cod_data_source_block I
_cod_depositor_comments
;
The following automatic conversions were performed:
'_symmetry_cell_setting' value 'Monoclinic' changed to 'monoclinic'
according to '/home/saulius/struct/CIF-dictionaries/cif_core.dic'
dictionary named 'cif_core.dic' version 2.4.1 from 2010-06-29.

Automatic conversion script
Id: cif_fix_enum 1527 2010-12-29 10:47:43Z saulius 

The following automatic conversions were performed:

'_symmetry_cell_setting' value 'Monoclinic' changed to 'monoclinic'
according to /home/saulius/struct/CIF-dictionaries/cif_core.dic
dictionary named 'cif_core.dic' version 2.4.1 from 2010-06-29.

Automatic conversion script
Id: cif_fix_values 1715 2011-07-08 13:25:40Z adriana 
;
_cod_original_cell_volume 5927(2)
_cod_original_sg_symbol_H-M 'P 21/c'
_cod_database_code 2010719
_cod_database_fobs_code 2010719

loop_
_symmetry_equiv_pos_as_xyz
'x, y, z'
'-x, y+1/2, -z+1/2'
'-x, -y, -z'
'x, -y-1/2, z-1/2'

loop_
_atom_site_label
_atom_site_fract_x
_atom_site_fract_y
_atom_site_fract_z
_atom_site_U_iso_or_equiv
_atom_site_adp_type
_atom_site_calc_flag
_atom_site_refinement_flags
_atom_site_occupancy
_atom_site_disorder_assembly
_atom_site_disorder_group
_atom_site_type_symbol
B1 .0453(3) .5147(6) .2383(2) .0226(15) Uani d . 1 . . B
F1A .05756(17) .5658(3) .19663(11) .0306(8) Uani d . 1 . . F
F2A .04225(19) .6059(3) .27090(12) .0368(9) Uani d . 1 . . F
F3A -.02005(19) .4541(3) .22894(12) .0385(9) Uani d . 1 . . F
F4A .0992(2) .4357(4) .25669(13) .0503(11) Uani d . 1 . . F
B2 .3808(4) .1773(6) .0048(2) .0279(17) Uani d . 1 . . B
F1B .3853(3) .1081(4) .04620(14) .0643(13) Uani d . 1 . . F
F2B .4025(2) .2927(3) .02012(13) .0502(11) Uani d . 1 . . F
F3B .42542(19) .1262(3) -.02103(13) .0448(10) Uani d . 1 . . F
F4B .3121(2) .1772(4) -.01776(17) .0811(16) Uani d . 1 . . F
B3 .4347(4) .5080(7) .2466(2) .0294(17) Uani d . 1 . . B
F1C .44078(18) .4080(3) .21806(12) .0352(9) Uani d . 1 . . F
F2C .4385(2) .4685(4) .29268(12) .0494(11) Uani d . 1 . . F
F3C .36980(18) .5660(3) .23067(12) .0343(8) Uani d . 1 . . F
F4C .4885(2) .5896(3) .24421(15) .0547(12) Uani d . 1 . . F
B4 .1203(4) .8171(6) .5014(2) .0316(18) Uani d D 1 . . B
F1D .08546(18) .7114(3) .48216(11) .0356(8) Uani d . 1 . . F
F2D .1147(3) .9019(4) .46390(16) .0509(16) Uani d PD .837(8) . . F
F3D .1919(3) .7948(4) .5150(2) .066(2) Uani d P .837(8) . . F
F4D .0886(3) .8673(5) .5350(2) .066(2) Uani d P .837(8) . . F
F2DA .1494(10) .7813(17) .5491(5) .028(6) Uiso d PD .163(8) . . F
F3DA .0744(14) .916(2) .5024(12) .073(10) Uiso d PD .163(8) . . F
F4DA .170(2) .862(3) .4844(13) .087(11) Uiso d P .163(8) . . F
Ru1 .55235(2) .20543(4) .396127(14) .01718(11) Uani d . 1 . . Ru
Fe1 .70167(4) .25312(6) .64337(3) .01469(18) Uani d . 1 . . Fe
C1A .6204(3) .3483(5) .42313(19) .0219(13) Uani d . 1 . . C
C2A .6641(3) .2551(5) .4076(2) .0257(14) Uani d . 1 . . C
H2AA .701(2) .214(3) .4262(12) .031 Uiso calc R 1 . . H
C3A .6394(3) .2393(5) .3584(2) .0280(15) Uani d . 1 . . C
H3AA .6550(11) .187(4) .3411(12) .034 Uiso calc R 1 . . H
C4A .5842(3) .3246(5) .3422(2) .0286(15) Uani d . 1 . . C
H4AA .5606(15) .3330(7) .3124(19) .034 Uiso calc R 1 . . H
C5A .5731(3) .3929(5) .38081(19) .0274(15) Uani d . 1 . . C
H5AA .546(2) .446(4) .3798(2) .033 Uiso calc R 1 . . H
C6A .4818(3) .1134(5) .4366(2) .0277(14) Uani d . 1 . . C
H6AA .4802(3) .1330(12) .4688(19) .033 Uiso calc R 1 . . H
C7A .5268(3) .0252(5) .4214(2) .0303(15) Uani d . 1 . . C
H7AA .557(2) -.021(3) .4397(13) .036 Uiso calc R 1 . . H
C8A .5132(3) .0272(5) .3716(2) .0322(17) Uani d . 1 . . C
H8AA .5320(15) -.013(3) .3556(12) .039 Uiso calc R 1 . . H
C9A .4598(3) .1142(6) .3553(2) .0352(17) Uani d . 1 . . C
H9AA .4421(12) .1324(14) .325(2) .042 Uiso calc R 1 . . H
C10A .4397(3) .1669(6) .3952(2) .0341(16) Uani d . 1 . . C
H10A .405(2) .226(4) .3947(2) .041 Uiso calc R 1 . . H
C11A .6188(3) .1912(5) .58880(17) .0184(12) Uani d . 1 . . C
C12A .6735(3) .1002(4) .60060(19) .0165(12) Uani d . 1 . . C
C13A .6793(3) .0689(5) .64934(18) .0169(12) Uani d . 1 . . C
C14A .6286(3) .1402(5) .66832(18) .0154(12) Uani d . 1 . . C
C15A .5911(3) .2145(5) .63077(18) .0176(12) Uani d . 1 . . C
C16A .7327(3) .3909(5) .6921(2) .0211(13) Uani d . 1 . . C
H16A .7055(14) .4138(12) .7181(13) .025 Uiso calc R 1 . . H
C17A .7206(3) .4415(5) .64486(19) .0204(13) Uani d . 1 . . C
C18A .7692(3) .3826(5) .62048(19) .0189(12) Uani d . 1 . . C
C19A .8107(3) .2984(5) .65262(17) .0180(12) Uani d . 1 . . C
C20A .7878(3) .3053(5) .69657(17) .0178(11) Uani d . 1 . . C
C21A .7130(3) .0407(5) .56697(19) .0267(15) Uani d . 1 . . C
H21A .6905(8) -.018(2) .5547(5) .032 Uiso calc R 1 . . H
H21B .7517(13) .0184(9) .5814(5) .032 Uiso calc R 1 . . H
H21C .7181(3) .0889(16) .5466(7) .032 Uiso calc R 1 . . H
C22A .7274(3) -.0265(5) .67552(19) .0234(13) Uani d . 1 . . C
H22A .7042(7) -.100(2) .6724(2) .028 Uiso calc R 1 . . H
H22B .7397(5) -.0059(7) .7072(9) .028 Uiso calc R 1 . . H
H22C .7679(12) -.0319(5) .6630(4) .028 Uiso calc R 1 . . H
C23A .6167(3) .1372(5) .71795(18) .0236(13) Uani d . 1 . . C
H23A .5807(10) .0787(17) .7202(2) .028 Uiso calc R 1 . . H
H23B .6018(5) .216(2) .7263(3) .028 Uiso calc R 1 . . H
H23C .6600(12) .1153(8) .7392(6) .028 Uiso calc R 1 . . H
C24A .5311(3) .2984(5) .63414(19) .0258(13) Uani d . 1 . . C
H24A .4872(13) .2553(12) .6263(3) .031 Uiso calc R 1 . . H
H24B .5307(3) .3644(19) .6126(6) .031 Uiso calc R 1 . . H
H24C .5373(3) .3291(10) .6657(9) .031 Uiso calc R 1 . . H
C25A .6678(3) .5379(5) .6262(2) .0308(15) Uani d . 1 . . C
H25A .6902(7) .616(2) .6315(3) .037 Uiso calc R 1 . . H
H25B .6286(12) .5337(5) .6423(5) .037 Uiso calc R 1 . . H
H25C .6506(6) .5259(6) .5926(10) .037 Uiso calc R 1 . . H
C26A .7757(3) .4083(5) .5706(2) .0292(15) Uani d . 1 . . C
H26A .8086(10) .4679(18) .5705(2) .035 Uiso calc R 1 . . H
H26B .7327(13) .4331(9) .5535(6) .035 Uiso calc R 1 . . H
H26C .7896(5) .339(2) .5574(5) .035 Uiso calc R 1 . . H
C27A .8685(3) .2185(5) .6423(2) .0283(14) Uani d . 1 . . C
H27A .9177(13) .2658(13) .6504(3) .034 Uiso calc R 1 . . H
H27B .8571(4) .1942(8) .6058(10) .034 Uiso calc R 1 . . H
H27C .8718(3) .139(2) .6634(6) .034 Uiso calc R 1 . . H
C28A .8184(3) .2351(5) .74085(19) .0270(14) Uani d . 1 . . C
H28A .8603(11) .2824(13) .7604(6) .032 Uiso calc R 1 . . H
H28B .8357(5) .152(2) .7318(3) .032 Uiso calc R 1 . . H
H28C .7800(10) .2233(6) .7606(6) .032 Uiso calc R 1 . . H
C29A .5907(3) .3283(5) .4642(2) .0272(14) Uani d . 1 . . C
H29A .542(4) .367(3) .4644(2) .08(3) Uiso calc R 1 . . H
C30A .6232(3) .2585(5) .50540(19) .0233(14) Uani d . 1 . . C
H30A .666(2) .214(3) .50522(19) .028 Uiso calc R 1 . . H
C31A .5939(3) .2555(5) .54401(19) .0252(14) Uani d . 1 . . C
H31A .555(3) .297(3) .5421(2) .030 Uiso calc R 1 . . H
Ru2 .06210(2) .29927(4) .384733(14) .01472(11) Uani d . 1 . . Ru
Fe2 .21271(4) .26160(7) .62912(3) .01586(18) Uani d . 1 . . Fe
C1B .1353(3) .1638(5) .41121(19) .0226(13) Uani d . 1 . . C
C2B .1769(3) .2656(5) .3991(2) .0227(13) Uani d . 1 . . C
H2BA .214(2) .313(3) .4215(12) .027 Uiso calc R 1 . . H
C3B .1552(3) .2846(6) .3494(2) .0262(13) Uani d . 1 . . C
H3BA .1755(10) .359(4) .3281(10) .031 Uiso calc R 1 . . H
C4B .1036(3) .1943(5) .3305(2) .0265(13) Uani d . 1 . . C
H4BA .0795(13) .1869(7) .2965(19) .032 Uiso calc R 1 . . H
C5B .0921(3) .1177(5) .3672(2) .0261(14) Uani d . 1 . . C
H5BA .0618(18) .049(4) .3640(3) .031 Uiso calc R 1 . . H
C6B -.0188(3) .3659(5) .4216(2) .0248(14) Uani d . 1 . . C
H6BA -.0232(4) .3389(17) .4503(17) .030 Uiso calc R 1 . . H
C7B .0232(3) .4666(5) .4132(2) .0253(14) Uani d . 1 . . C
H7BA .0482(17) .512(3) .4341(14) .030 Uiso calc R 1 . . H
C8B .0154(3) .4772(5) .3634(2) .0246(14) Uani d . 1 . . C
H8BA .0387(13) .540(3) .3464(9) .029 Uiso calc R 1 . . H
C9B -.0313(3) .3829(5) .3412(2) .0251(14) Uani d . 1 . . C
H9BA -.0463(8) .3676(10) .3059(19) .030 Uiso calc R 1 . . H
C10B -.0527(3) .3150(5) .3778(2) .0260(14) Uani d . 1 . . C
H10B -.0822(19) .252(4) .3738(3) .031 Uiso calc R 1 . . H
C11B .1232(3) .3047(5) .57612(18) .0190(12) Uani d . 1 . . C
C12B .1004(3) .2725(5) .61872(19) .0197(13) Uani d . 1 . . C
C13B .1329(3) .3532(5) .65516(19) .0222(13) Uani d . 1 . . C
C14B .1755(3) .4373(5) .63547(19) .0200(13) Uani d . 1 . . C
C15B .1698(3) .4083(5) .58632(19) .0195(12) Uani d . 1 . . C
C16B .3158(3) .2273(5) .61973(19) .0210(13) Uani d . 1 . . C
H16B .3391(13) .273(3) .5993(11) .025 Uiso calc R 1 . . H
C17B .2732(3) .1208(5) .6070(2) .0197(13) Uani d . 1 . . C
C18B .2465(3) .0816(5) .64694(19) .0205(13) Uani d . 1 . . C
C19B .2743(3) .1640(5) .68558(18) .0191(12) Uani d . 1 . . C
C20B .3168(3) .2519(5) .66790(19) .0212(13) Uani d . 1 . . C
C21B .0494(3) .1716(5) .6228(2) .0305(16) Uani d . 1 . . C
H21D .0048(14) .2006(10) .6165(3) .037 Uiso calc R 1 . . H
H21E .0594(4) .1411(11) .6523(9) .037 Uiso calc R 1 . . H
H21F .0536(3) .1128(19) .6019(7) .037 Uiso calc R 1 . . H
C22B .1225(3) .3519(5) .70577(19) .0285(15) Uani d . 1 . . C
H22D .0833(12) .4001(15) .7082(2) .034 Uiso calc R 1 . . H
H22E .1632(12) .3827(10) .7258(6) .034 Uiso calc R 1 . . H
H22F .1146(4) .272(2) .7147(3) .034 Uiso calc R 1 . . H
C23B .2173(3) .5410(5) .6609(2) .0283(15) Uani d . 1 . . C
H23D .1899(8) .607(2) .6587(2) .034 Uiso calc R 1 . . H
H23E .2545(12) .5561(7) .6479(4) .034 Uiso calc R 1 . . H
H23F .2322(6) .5217(7) .6913(9) .034 Uiso calc R 1 . . H
C24B .2022(3) .4816(5) .5522(2) .0273(15) Uani d . 1 . . C
H24D .1714(10) .5389(18) .5389(5) .033 Uiso calc R 1 . . H
H24E .2123(4) .4329(15) .5296(7) .033 Uiso calc R 1 . . H
H24F .2421(12) .5169(12) .5678(5) .033 Uiso calc R 1 . . H
C25B .2612(3) .0639(5) .5588(2) .0315(15) Uani d . 1 . . C
H25D .2971(11) .0007(19) .5584(2) .038 Uiso calc R 1 . . H
H25E .2649(3) .1262(18) .5351(7) .038 Uiso calc R 1 . . H
H25F .2136(14) .0273(12) .5515(3) .038 Uiso calc R 1 . . H
C26B .2010(3) -.0262(5) .6492(2) .0315(15) Uani d . 1 . . C
H26D .2319(9) -.099(2) .6587(3) .038 Uiso calc R 1 . . H
H26E .1696(10) -.0405(7) .6172(9) .038 Uiso calc R 1 . . H
H26F .1706(9) -.0117(6) .6733(7) .038 Uiso calc R 1 . . H
C27B .2637(3) .1565(5) .73517(19) .0302(14) Uani d . 1 . . C
H27D .3026(11) .1019(16) .7548(6) .036 Uiso calc R 1 . . H
H27E .2143(14) .1198(11) .73534(19) .036 Uiso calc R 1 . . H
H27F .2668(3) .242(2) .7498(5) .036 Uiso calc R 1 . . H
C28B .3603(3) .3505(5) .6973(2) .0307(14) Uani d . 1 . . C
H28D .4126(14) .3152(10) .7130(5) .037 Uiso calc R 1 . . H
H28E .3336(7) .3795(9) .7252(8) .037 Uiso calc R 1 . . H
H28F .3658(3) .427(2) .6746(6) .037 Uiso calc R 1 . . H
C29B .1020(3) .1733(5) .4503(2) .0292(15) Uani d . 1 . . C
H29B .052(3) .125(3) .4487(2) .05(2) Uiso calc R 1 . . H
C30B .1303(3) .2438(5) .4929(2) .0297(15) Uani d . 1 . . C
H30B .172(2) .295(3) .4935(2) .036 Uiso calc R 1 . . H
C31B .1007(3) .2405(5) .53150(19) .0259(14) Uani d . 1 . . C
H31B .062(2) .192(3) .5293(2) .031 Uiso calc R 1 . . H

loop_
_atom_site_aniso_label
_atom_site_aniso_U_11
_atom_site_aniso_U_22
_atom_site_aniso_U_33
_atom_site_aniso_U_12
_atom_site_aniso_U_13
_atom_site_aniso_U_23
B1 .016(3) .024(4) .025(4) .000(3) -.001(3) -.004(3)
F1A .031(2) .038(2) .0230(18) -.0023(16) .0057(16) .0029(15)
F2A .044(2) .039(2) .034(2) -.0160(17) .0225(18) -.0169(16)
F3A .037(2) .040(2) .038(2) -.0199(17) .0046(18) -.0030(16)
F4A .047(3) .054(3) .050(2) .026(2) .012(2) .0178(19)
B2 .025(4) .031(5) .027(4) -.009(3) .006(3) -.009(3)
F1B .104(4) .041(3) .057(3) .018(2) .039(3) .006(2)
F2B .055(3) .035(2) .068(3) -.020(2) .032(2) -.025(2)
F3B .036(2) .050(3) .051(2) -.0004(18) .016(2) -.0232(19)
F4B .033(2) .095(4) .095(3) .023(2) -.034(2) -.058(3)
B3 .022(4) .038(4) .029(4) -.009(3) .006(3) -.006(3)
F1C .034(2) .029(2) .047(2) -.0075(16) .0184(18) -.0145(16)
F2C .051(3) .063(3) .028(2) .006(2) -.0054(19) -.0003(18)
F3C .030(2) .036(2) .041(2) .0022(16) .0163(18) .0053(16)
F4C .034(2) .054(3) .080(3) -.025(2) .022(2) -.031(2)
B4 .040(5) .029(5) .028(4) -.008(3) .011(4) .002(3)
F1D .043(2) .030(2) .0348(19) -.0165(17) .0097(17) -.0098(16)
F2D .076(4) .030(3) .046(3) .000(3) .010(3) .012(2)
F3D .042(3) .033(3) .100(5) .015(2) -.042(3) -.027(3)
F4D .099(5) .050(3) .067(4) -.035(3) .061(4) -.031(3)
Ru1 .0164(2) .0153(2) .0182(2) -.0003(2) -.00032(19) .00000(19)
Fe1 .0129(4) .0142(4) .0159(4) .0008(3) .0006(3) .0027(3)
C1A .020(3) .020(3) .024(3) -.006(2) -.002(3) .002(2)
C2A .016(3) .024(3) .037(4) -.002(2) .005(3) .005(3)
C3A .029(4) .027(3) .031(3) -.005(3) .013(3) -.007(3)
C4A .033(4) .032(4) .021(3) -.002(3) .006(3) .008(3)
C5A .038(4) .022(3) .022(3) -.003(3) .007(3) .003(2)
C6A .023(3) .026(4) .035(4) -.009(3) .008(3) -.001(3)
C7A .028(4) .015(3) .048(4) -.007(3) .009(3) .003(3)
C8A .031(4) .024(4) .044(4) -.012(3) .016(3) -.014(3)
C9A .028(4) .037(4) .035(4) -.012(3) -.007(3) -.003(3)
C10A .016(3) .025(4) .058(5) -.003(3) .000(3) -.003(3)
C11A .017(3) .019(3) .017(3) .000(2) -.001(2) -.001(2)
C12A .014(3) .011(3) .023(3) .003(2) .001(2) -.002(2)
C13A .015(3) .013(3) .022(3) -.003(2) .003(2) .000(2)
C14A .011(3) .011(3) .022(3) -.008(2) -.002(2) .000(2)
C15A .013(3) .016(3) .023(3) -.003(2) .002(2) -.006(2)
C16A .022(3) .013(3) .028(3) -.006(2) .004(3) -.002(2)
C17A .019(3) .016(3) .025(3) -.006(2) .000(3) .006(2)
C18A .016(3) .019(3) .022(3) .002(2) .005(3) .003(2)
C19A .009(3) .018(3) .026(3) -.004(2) .003(2) -.003(2)
C20A .017(3) .020(3) .014(3) -.008(2) -.002(2) .001(2)
C21A .024(3) .024(3) .029(3) .010(3) -.001(3) .000(3)
C22A .021(3) .022(3) .028(3) .002(2) .004(3) .005(2)
C23A .023(3) .025(3) .023(3) -.002(3) .006(3) .004(2)
C24A .017(3) .031(3) .029(3) .006(3) .004(3) .001(3)
C25A .025(4) .018(3) .049(4) .003(3) .006(3) .006(3)
C26A .028(4) .030(4) .031(4) -.006(3) .012(3) .002(3)
C27A .020(3) .017(3) .048(4) -.002(2) .007(3) -.006(3)
C28A .023(3) .028(3) .025(3) -.007(3) -.007(3) .006(2)
C29A .022(3) .029(4) .029(3) -.006(3) .002(3) -.001(3)
C30A .023(3) .020(3) .025(3) .000(2) -.001(3) .001(2)
C31A .024(3) .028(3) .021(3) .008(3) -.002(3) -.003(2)
Ru2 .0122(2) .0153(2) .0154(2) .00158(19) -.00003(18) -.00049(18)
Fe2 .0135(4) .0162(4) .0162(4) .0020(3) -.0008(3) -.0011(3)
C1B .022(3) .022(3) .023(3) .009(3) .003(3) .000(2)
C2B .012(3) .024(3) .033(3) .006(2) .005(3) -.001(3)
C3B .014(3) .036(4) .031(3) .004(3) .010(3) -.004(3)
C4B .028(3) .031(3) .022(3) .009(3) .008(3) -.006(3)
C5B .027(3) .019(3) .029(3) .009(3) -.002(3) -.009(3)
C6B .022(3) .024(3) .030(3) .007(3) .008(3) .005(3)
C7B .017(3) .025(3) .031(4) .004(3) .000(3) -.008(3)
C8B .016(3) .017(3) .041(4) .006(2) .004(3) .007(3)
C9B .017(3) .024(3) .029(3) .007(3) -.007(3) .000(3)
C10B .015(3) .022(3) .040(4) -.002(3) .002(3) .006(3)
C11B .012(3) .020(3) .022(3) .000(2) -.002(2) .007(2)
C12B .009(3) .023(3) .025(3) .005(2) -.002(2) .009(2)
C13B .019(3) .029(3) .020(3) .012(3) .006(3) .006(2)
C14B .013(3) .019(3) .027(3) .006(2) .001(3) .000(2)
C15B .016(3) .020(3) .020(3) .002(2) -.001(2) .003(2)
C16B .013(3) .025(3) .027(3) .002(2) .007(2) -.001(2)
C17B .012(3) .016(3) .031(3) .006(2) .002(3) -.003(2)
C18B .014(3) .017(3) .030(3) .011(2) .003(3) .004(2)
C19B .018(3) .020(3) .018(3) .010(2) .002(2) .006(2)
C20B .016(3) .021(3) .025(3) .006(2) -.001(2) .006(2)
C21B .017(3) .038(4) .033(3) -.003(3) -.001(3) .013(3)
C22B .023(3) .031(3) .030(3) .011(3) .002(3) .004(3)
C23B .024(3) .028(4) .031(3) .007(3) .001(3) -.010(3)
C24B .037(4) .014(3) .031(3) -.008(3) .007(3) .002(2)
C25B .034(4) .025(3) .037(4) .002(3) .013(3) -.005(3)
C26B .027(4) .020(3) .050(4) .002(3) .014(3) .008(3)
C27B .030(4) .030(3) .030(3) .015(3) .004(3) .008(3)
C28B .023(3) .025(3) .040(4) .002(3) -.002(3) -.004(3)
C29B .025(3) .026(4) .032(4) .000(3) -.005(3) .002(3)
C30B .023(4) .027(4) .034(4) -.003(3) -.005(3) .005(3)
C31B .019(3) .035(4) .020(3) -.009(3) -.005(3) .006(3)

loop_
_atom_type_symbol
_atom_type_description
_atom_type_scat_dispersion_real
_atom_type_scat_dispersion_imag
_atom_type_scat_source
C C .0033 .0016 'International Tables Vol C Tables 4.2.6.8 and 6.1.1.4'
H H .0000 .0000 'International Tables Vol C Tables 4.2.6.8 and 6.1.1.4'
B B .0013 .0007 'International Tables Vol C Tables 4.2.6.8 and 6.1.1.4'
F F .0171 .0103 'International Tables Vol C Tables 4.2.6.8 and 6.1.1.4'
Fe Fe .3463 .8444 'International Tables Vol C Tables 4.2.6.8 and 6.1.1.4'
Ru Ru -1.2594 .8363 'International Tables Vol C Tables 4.2.6.8 and 6.1.1.4'

loop_
_geom_angle_atom_site_label_1
_geom_angle_atom_site_label_2
_geom_angle_atom_site_label_3
_geom_angle
_geom_angle_publ_flag
F4A B1 F2A 109.4(5) ?
F4A B1 F1A 109.9(5) ?
F2A B1 F1A 109.3(5) ?
F4A B1 F3A 110.4(5) ?
F2A B1 F3A 108.5(5) ?
F1A B1 F3A 109.2(5) ?
F4B B2 F3B 113.5(5) ?
F4B B2 F2B 110.8(6) ?
F3B B2 F2B 111.8(5) ?
F4B B2 F1B 107.1(6) ?
F3B B2 F1B 107.6(6) ?
F2B B2 F1B 105.4(5) ?
F2C B3 F4C 111.0(5) ?
F2C B3 F1C 108.9(6) ?
F4C B3 F1C 109.3(5) ?
F2C B3 F3C 109.2(5) ?
F4C B3 F3C 108.3(6) ?
F1C B3 F3C 110.2(5) ?
F3DA B4 F4DA 104(2) ?
F3DA B4 F4D 45.3(13) ?
F4DA B4 F4D 127.1(17) ?
F3DA B4 F3D 136.7(14) ?
F4DA B4 F3D 51.8(18) ?
F4D B4 F3D 115.9(6) ?
F3DA B4 F2D 63.5(14) ?
F4DA B4 F2D 52.8(18) ?
F4D B4 F2D 107.3(6) ?
F3D B4 F2D 104.6(6) ?
F3DA B4 F1D 113.7(14) ?
F4DA B4 F1D 120.7(16) ?
F4D B4 F1D 111.9(5) ?
F3D B4 F1D 109.6(6) ?
F2D B4 F1D 107.0(5) ?
F3DA B4 F2DA 108.6(17) ?
F4DA B4 F2DA 107(2) ?
F4D B4 F2DA 64.8(9) ?
F3D B4 F2DA 60.1(9) ?
F2D B4 F2DA 150.3(10) ?
F1D B4 F2DA 102.3(9) ?
F3DA F2D F4DA 102.8(19) ?
F3DA F2D B4 58.0(8) ?
F4DA F2D B4 57.2(17) ?
F4DA F3D B4 59.2(18) ?
F4DA F3D F2DA 115.5(19) ?
B4 F3D F2DA 61.8(6) ?
F3DA F4D B4 69.6(9) ?
F3DA F4D F2DA 127.1(13) ?
B4 F4D F2DA 59.8(6) ?
F3D F2DA F4D 106.1(9) ?
F3D F2DA B4 58.1(7) ?
F4D F2DA B4 55.4(6) ?
B4 F3DA F4D 65.1(10) ?
B4 F3DA F2D 58.6(8) ?
F4D F3DA F2D 121.7(12) ?
B4 F3DA F4DA 35.8(12) ?
F4D F3DA F4DA 89.6(15) ?
F2D F3DA F4DA 33.8(11) ?
F3D F4DA F2D 139(3) ?
F3D F4DA B4 69.0(19) ?
F2D F4DA B4 70(2) ?
F3D F4DA F3DA 101(2) ?
F2D F4DA F3DA 43.5(15) ?
B4 F4DA F3DA 40.5(14) ?
C1A Ru1 C5A 39.8(2) ?
C1A Ru1 C8A 162.0(2) ?
C5A Ru1 C8A 149.7(2) ?
C1A Ru1 C9A 158.7(2) ?
C5A Ru1 C9A 119.7(2) ?
C8A Ru1 C9A 38.0(2) ?
C1A Ru1 C2A 39.8(2) ?
C5A Ru1 C2A 64.8(2) ?
C8A Ru1 C2A 122.9(2) ?
C9A Ru1 C2A 151.0(2) ?
C1A Ru1 C10A 133.5(2) ?
C5A Ru1 C10A 113.7(2) ?
C8A Ru1 C10A 63.0(2) ?
C9A Ru1 C10A 37.6(2) ?
C2A Ru1 C10A 171.3(2) ?
C1A Ru1 C7A 136.0(2) ?
C5A Ru1 C7A 171.4(2) ?
C8A Ru1 C7A 37.4(2) ?
C9A Ru1 C7A 63.1(2) ?
C2A Ru1 C7A 117.1(2) ?
C10A Ru1 C7A 62.9(2) ?
C1A Ru1 C3A 64.9(2) ?
C5A Ru1 C3A 63.2(2) ?
C8A Ru1 C3A 103.9(2) ?
C9A Ru1 C3A 115.6(2) ?
C2A Ru1 C3A 37.6(2) ?
C10A Ru1 C3A 150.5(2) ?
C7A Ru1 C3A 123.9(2) ?
C1A Ru1 C6A 123.7(2) ?
C5A Ru1 C6A 134.8(2) ?
C8A Ru1 C6A 62.9(2) ?
C9A Ru1 C6A 63.1(2) ?
C2A Ru1 C6A 136.9(2) ?
C10A Ru1 C6A 37.7(2) ?
C7A Ru1 C6A 37.7(2) ?
C3A Ru1 C6A 161.4(2) ?
C1A Ru1 C4A 64.7(2) ?
C5A Ru1 C4A 37.1(2) ?
C8A Ru1 C4A 115.9(2) ?
C9A Ru1 C4A 102.0(2) ?
C2A Ru1 C4A 63.4(2) ?
C10A Ru1 C4A 121.2(2) ?
C7A Ru1 C4A 151.5(2) ?
C3A Ru1 C4A 37.6(2) ?
C6A Ru1 C4A 158.5(2) ?
C1A Ru1 C29A 36.7(2) ?
C5A Ru1 C29A 65.5(2) ?
C8A Ru1 C29A 144.5(2) ?
C9A Ru1 C29A 142.6(2) ?
C2A Ru1 C29A 66.5(2) ?
C10A Ru1 C29A 105.0(2) ?
C7A Ru1 C29A 107.1(2) ?
C3A Ru1 C29A 99.9(2) ?
C6A Ru1 C29A 87.0(2) ?
C4A Ru1 C29A 99.1(2) ?
C16A Fe1 C12A 173.5(2) ?
C16A Fe1 C13A 133.8(2) ?
C12A Fe1 C13A 39.94(19) ?
C16A Fe1 C20A 39.4(2) ?
C12A Fe1 C20A 136.3(2) ?
C13A Fe1 C20A 110.6(2) ?
C16A Fe1 C17A 40.4(2) ?
C12A Fe1 C17A 145.9(2) ?
C13A Fe1 C17A 173.4(2) ?
C20A Fe1 C17A 66.9(2) ?
C16A Fe1 C11A 144.2(2) ?
C12A Fe1 C11A 40.1(2) ?
C13A Fe1 C11A 67.1(2) ?
C20A Fe1 C11A 176.3(2) ?
C17A Fe1 C11A 115.8(2) ?
C16A Fe1 C14A 108.8(2) ?
C12A Fe1 C14A 67.4(2) ?
C13A Fe1 C14A 40.19(19) ?
C20A Fe1 C14A 113.3(2) ?
C17A Fe1 C14A 134.3(2) ?
C11A Fe1 C14A 67.0(2) ?
C16A Fe1 C19A 66.5(2) ?
C12A Fe1 C19A 113.2(2) ?
C13A Fe1 C19A 115.7(2) ?
C20A Fe1 C19A 39.52(18) ?
C17A Fe1 C19A 66.6(2) ?
C11A Fe1 C19A 138.36(19) ?
C14A Fe1 C19A 143.8(2) ?
C16A Fe1 C18A 66.9(2) ?
C12A Fe1 C18A 117.4(2) ?
C13A Fe1 C18A 145.9(2) ?
C20A Fe1 C18A 66.4(2) ?
C17A Fe1 C18A 39.6(2) ?
C11A Fe1 C18A 113.7(2) ?
C14A Fe1 C18A 173.9(2) ?
C19A Fe1 C18A 39.5(2) ?
C16A Fe1 C15A 113.8(2) ?
C12A Fe1 C15A 67.0(2) ?
C13A Fe1 C15A 66.6(2) ?
C20A Fe1 C15A 142.6(2) ?
C17A Fe1 C15A 111.3(2) ?
C11A Fe1 C15A 39.75(19) ?
C14A Fe1 C15A 39.44(19) ?
C19A Fe1 C15A 176.8(2) ?
C18A Fe1 C15A 137.4(2) ?
C29A C1A C5A 117.3(5) ?
C29A C1A C2A 119.9(5) ?
C5A C1A C2A 106.4(5) ?
C29A C1A Ru1 82.3(3) ?
C5A C1A Ru1 72.8(3) ?
C2A C1A Ru1 73.2(3) ?
C3A C2A C1A 107.4(5) ?
C3A C2A Ru1 72.4(3) ?
C1A C2A Ru1 67.1(3) ?
C3A C2A H2AA 126.3 ?
C1A C2A H2AA 126.3 ?
Ru1 C2A H2AA 125.8 ?
C2A C3A C4A 108.8(5) ?
C2A C3A Ru1 70.1(3) ?
C4A C3A Ru1 71.5(3) ?
C2A C3A H3AA 125.6 ?
C4A C3A H3AA 125.6 ?
Ru1 C3A H3AA 124.4 ?
C5A C4A C3A 108.7(5) ?
C5A C4A Ru1 69.6(3) ?
C3A C4A Ru1 70.9(3) ?
C5A C4A H4AA 125.6 ?
C3A C4A H4AA 125.6 ?
Ru1 C4A H4AA 125.4 ?
C4A C5A C1A 108.4(5) ?
C4A C5A Ru1 73.3(3) ?
C1A C5A Ru1 67.4(3) ?
C4A C5A H5AA 125.8 ?
C1A C5A H5AA 125.8 ?
Ru1 C5A H5AA 125.0 ?
C7A C6A C10A 107.7(6) ?
C7A C6A Ru1 71.1(3) ?
C10A C6A Ru1 71.0(3) ?
C7A C6A H6AA 126.2 ?
C10A C6A H6AA 126.2 ?
Ru1 C6A H6AA 123.4 ?
C8A C7A C6A 107.6(6) ?
C8A C7A Ru1 69.9(3) ?
C6A C7A Ru1 71.2(3) ?
C8A C7A H7AA 126.2 ?
C6A C7A H7AA 126.2 ?
Ru1 C7A H7AA 124.3 ?
C7A C8A C9A 108.8(6) ?
C7A C8A Ru1 72.7(3) ?
C9A C8A Ru1 71.0(3) ?
C7A C8A H8AA 125.6 ?
C9A C8A H8AA 125.6 ?
Ru1 C8A H8AA 122.4 ?
C10A C9A C8A 108.0(6) ?
C10A C9A Ru1 72.4(3) ?
C8A C9A Ru1 71.0(4) ?
C10A C9A H9AA 126.0 ?
C8A C9A H9AA 126.0 ?
Ru1 C9A H9AA 122.3 ?
C9A C10A C6A 107.9(6) ?
C9A C10A Ru1 69.9(3) ?
C6A C10A Ru1 71.3(3) ?
C9A C10A H10A 126.0 ?
C6A C10A H10A 126.0 ?
Ru1 C10A H10A 124.3 ?
C15A C11A C12A 107.6(4) ?
C15A C11A C31A 122.8(5) ?
C12A C11A C31A 129.5(5) ?
C15A C11A Fe1 70.7(3) ?
C12A C11A Fe1 69.2(3) ?
C31A C11A Fe1 124.2(4) ?
C13A C12A C11A 107.8(4) ?
C13A C12A C21A 125.6(5) ?
C11A C12A C21A 126.3(5) ?
C13A C12A Fe1 69.9(3) ?
C11A C12A Fe1 70.6(3) ?
C21A C12A Fe1 129.0(4) ?
C12A C13A C14A 108.6(5) ?
C12A C13A C22A 125.5(5) ?
C14A C13A C22A 125.9(5) ?
C12A C13A Fe1 70.1(3) ?
C14A C13A Fe1 70.7(3) ?
C22A C13A Fe1 127.3(4) ?
C15A C14A C13A 107.5(4) ?
C15A C14A C23A 125.8(5) ?
C13A C14A C23A 126.7(5) ?
C15A C14A Fe1 70.9(3) ?
C13A C14A Fe1 69.2(3) ?
C23A C14A Fe1 125.6(4) ?
C14A C15A C11A 108.5(4) ?
C14A C15A C24A 125.6(5) ?
C11A C15A C24A 125.9(5) ?
C14A C15A Fe1 69.7(3) ?
C11A C15A Fe1 69.5(3) ?
C24A C15A Fe1 128.5(4) ?
C20A C16A C17A 108.7(5) ?
C20A C16A Fe1 71.2(3) ?
C17A C16A Fe1 71.1(3) ?
C20A C16A H16A 125.7 ?
C17A C16A H16A 125.7 ?
Fe1 C16A H16A 123.6 ?
C18A C17A C16A 106.9(5) ?
C18A C17A C25A 127.5(5) ?
C16A C17A C25A 125.6(5) ?
C18A C17A Fe1 70.8(3) ?
C16A C17A Fe1 68.5(3) ?
C25A C17A Fe1 126.3(4) ?
C17A C18A C19A 108.0(5) ?
C17A C18A C26A 125.1(5) ?
C19A C18A C26A 126.8(5) ?
C17A C18A Fe1 69.6(3) ?
C19A C18A Fe1 70.1(3) ?
C26A C18A Fe1 127.0(4) ?
C20A C19A C18A 107.9(5) ?
C20A C19A C27A 125.8(5) ?
C18A C19A C27A 126.3(5) ?
C20A C19A Fe1 69.3(3) ?
C18A C19A Fe1 70.4(3) ?
C27A C19A Fe1 126.4(4) ?
C16A C20A C19A 108.5(5) ?
C16A C20A C28A 125.5(5) ?
C19A C20A C28A 126.0(5) ?
C16A C20A Fe1 69.4(3) ?
C19A C20A Fe1 71.2(3) ?
C28A C20A Fe1 126.4(4) ?
C12A C21A H21A 109.5 ?
C12A C21A H21B 109.5 ?
H21A C21A H21B 109.5 ?
C12A C21A H21C 109.5 ?
H21A C21A H21C 109.5 ?
H21B C21A H21C 109.5 ?
C13A C22A H22A 109.5 ?
C13A C22A H22B 109.5 ?
H22A C22A H22B 109.5 ?
C13A C22A H22C 109.5 ?
H22A C22A H22C 109.5 ?
H22B C22A H22C 109.5 ?
C14A C23A H23A 109.5 ?
C14A C23A H23B 109.5 ?
H23A C23A H23B 109.5 ?
C14A C23A H23C 109.5 ?
H23A C23A H23C 109.5 ?
H23B C23A H23C 109.5 ?
C15A C24A H24A 109.5 ?
C15A C24A H24B 109.5 ?
H24A C24A H24B 109.5 ?
C15A C24A H24C 109.5 ?
H24A C24A H24C 109.5 ?
H24B C24A H24C 109.5 ?
C17A C25A H25A 109.5 ?
C17A C25A H25B 109.5 ?
H25A C25A H25B 109.5 ?
C17A C25A H25C 109.5 ?
H25A C25A H25C 109.5 ?
H25B C25A H25C 109.5 ?
C18A C26A H26A 109.5 ?
C18A C26A H26B 109.5 ?
H26A C26A H26B 109.5 ?
C18A C26A H26C 109.5 ?
H26A C26A H26C 109.5 ?
H26B C26A H26C 109.5 ?
C19A C27A H27A 109.5 ?
C19A C27A H27B 109.5 ?
H27A C27A H27B 109.5 ?
C19A C27A H27C 109.5 ?
H27A C27A H27C 109.5 ?
H27B C27A H27C 109.5 ?
C20A C28A H28A 109.5 ?
C20A C28A H28B 109.5 ?
H28A C28A H28B 109.5 ?
C20A C28A H28C 109.5 ?
H28A C28A H28C 109.5 ?
H28B C28A H28C 109.5 ?
C1A C29A C30A 125.6(6) yes
C1A C29A Ru1 61.0(3) ?
C30A C29A Ru1 112.6(4) ?
C1A C29A H29A 117.2 ?
C30A C29A H29A 117.2 ?
Ru1 C29A H29A 96.3 ?
C31A C30A C29A 120.6(5) yes
C31A C30A H30A 119.7 ?
C29A C30A H30A 119.7 ?
C30A C31A C11A 128.5(5) yes
C30A C31A H31A 115.7 ?
C11A C31A H31A 115.7 ?
C1B Ru2 C5B 40.0(2) ?
C1B Ru2 C9B 158.5(2) ?
C5B Ru2 C9B 118.9(2) ?
C1B Ru2 C10B 133.2(2) ?
C5B Ru2 C10B 111.3(2) ?
C9B Ru2 C10B 38.0(2) ?
C1B Ru2 C6B 123.9(2) ?
C5B Ru2 C6B 132.3(2) ?
C9B Ru2 C6B 63.4(2) ?
C10B Ru2 C6B 37.8(2) ?
C1B Ru2 C8B 161.8(2) ?
C5B Ru2 C8B 150.8(2) ?
C9B Ru2 C8B 38.4(2) ?
C10B Ru2 C8B 63.5(2) ?
C6B Ru2 C8B 62.9(2) ?
C1B Ru2 C2B 39.8(2) ?
C5B Ru2 C2B 65.3(2) ?
C9B Ru2 C2B 149.5(2) ?
C10B Ru2 C2B 172.4(2) ?
C6B Ru2 C2B 139.0(2) ?
C8B Ru2 C2B 122.9(2) ?
C1B Ru2 C7B 135.7(2) ?
C5B Ru2 C7B 169.0(2) ?
C9B Ru2 C7B 63.8(2) ?
C10B Ru2 C7B 63.6(2) ?
C6B Ru2 C7B 37.8(2) ?
C8B Ru2 C7B 37.6(2) ?
C2B Ru2 C7B 118.4(2) ?
C1B Ru2 C4B 64.6(2) ?
C5B Ru2 C4B 37.3(2) ?
C9B Ru2 C4B 100.8(2) ?
C10B Ru2 C4B 118.6(2) ?
C6B Ru2 C4B 155.9(2) ?
C8B Ru2 C4B 117.0(2) ?
C2B Ru2 C4B 63.4(2) ?
C7B Ru2 C4B 153.4(2) ?
C1B Ru2 C3B 64.6(2) ?
C5B Ru2 C3B 63.4(2) ?
C9B Ru2 C3B 114.3(2) ?
C10B Ru2 C3B 148.4(2) ?
C6B Ru2 C3B 164.0(2) ?
C8B Ru2 C3B 104.9(2) ?
C2B Ru2 C3B 37.4(2) ?
C7B Ru2 C3B 126.3(2) ?
C4B Ru2 C3B 37.5(2) ?
C1B Ru2 C29B 36.5(2) ?
C5B Ru2 C29B 65.3(2) ?
C9B Ru2 C29B 144.3(2) ?
C10B Ru2 C29B 106.3(2) ?
C6B Ru2 C29B 87.4(2) ?
C8B Ru2 C29B 143.5(2) ?
C2B Ru2 C29B 66.2(2) ?
C7B Ru2 C29B 105.9(2) ?
C4B Ru2 C29B 98.8(2) ?
C3B Ru2 C29B 99.4(2) ?
C14B Fe2 C20B 108.0(2) ?
C14B Fe2 C16B 122.1(2) ?
C20B Fe2 C16B 39.5(2) ?
C14B Fe2 C15B 40.1(2) ?
C20B Fe2 C15B 125.0(2) ?
C16B Fe2 C15B 109.5(2) ?
C14B Fe2 C13B 39.9(2) ?
C20B Fe2 C13B 121.7(2) ?
C16B Fe2 C13B 156.3(2) ?
C15B Fe2 C13B 67.1(2) ?
C14B Fe2 C19B 123.8(2) ?
C20B Fe2 C19B 39.8(2) ?
C16B Fe2 C19B 66.9(2) ?
C15B Fe2 C19B 160.2(2) ?
C13B Fe2 C19B 107.9(2) ?
C14B Fe2 C11B 67.1(2) ?
C20B Fe2 C11B 162.0(2) ?
C16B Fe2 C11B 127.1(2) ?
C15B Fe2 C11B 40.2(2) ?
C13B Fe2 C11B 66.6(2) ?
C19B Fe2 C11B 157.4(2) ?
C14B Fe2 C17B 158.1(2) ?
C20B Fe2 C17B 66.3(2) ?
C16B Fe2 C17B 40.0(2) ?
C15B Fe2 C17B 124.3(2) ?
C13B Fe2 C17B 161.4(2) ?
C19B Fe2 C17B 66.4(2) ?
C11B Fe2 C17B 111.4(2) ?
C14B Fe2 C18B 160.4(2) ?
C20B Fe2 C18B 67.0(2) ?
C16B Fe2 C18B 67.0(2) ?
C15B Fe2 C18B 158.3(2) ?
C13B Fe2 C18B 125.0(2) ?
C19B Fe2 C18B 40.2(2) ?
C11B Fe2 C18B 123.5(2) ?
C17B Fe2 C18B 39.2(2) ?
C14B Fe2 C12B 66.6(2) ?
C20B Fe2 C12B 156.3(2) ?
C16B Fe2 C12B 163.2(2) ?
C15B Fe2 C12B 66.8(2) ?
C13B Fe2 C12B 39.3(2) ?
C19B Fe2 C12B 122.4(2) ?
C11B Fe2 C12B 39.50(19) ?
C17B Fe2 C12B 127.2(2) ?
C18B Fe2 C12B 109.9(2) ?
C29B C1B C2B 119.6(5) ?
C29B C1B C5B 116.7(5) ?
C2B C1B C5B 107.6(5) ?
C29B C1B Ru2 81.7(3) ?
C2B C1B Ru2 74.0(3) ?
C5B C1B Ru2 73.0(3) ?
C3B C2B C1B 106.9(5) ?
C3B C2B Ru2 73.0(3) ?
C1B C2B Ru2 66.2(3) ?
C3B C2B H2BA 126.5 ?
C1B C2B H2BA 126.5 ?
Ru2 C2B H2BA 125.7 ?
C2B C3B C4B 108.6(5) ?
C2B C3B Ru2 69.5(3) ?
C4B C3B Ru2 70.5(3) ?
C2B C3B H3BA 125.7 ?
C4B C3B H3BA 125.7 ?
Ru2 C3B H3BA 125.8 ?
C5B C4B C3B 109.5(5) ?
C5B C4B Ru2 69.4(3) ?
C3B C4B Ru2 72.0(3) ?
C5B C4B H4BA 125.2 ?
C3B C4B H4BA 125.2 ?
Ru2 C4B H4BA 124.9 ?
C4B C5B C1B 107.2(5) ?
C4B C5B Ru2 73.2(3) ?
C1B C5B Ru2 67.0(3) ?
C4B C5B H5BA 126.4 ?
C1B C5B H5BA 126.4 ?
Ru2 C5B H5BA 124.9 ?
C10B C6B C7B 109.4(5) ?
C10B C6B Ru2 71.1(3) ?
C7B C6B Ru2 72.2(3) ?
C10B C6B H6BA 125.3 ?
C7B C6B H6BA 125.3 ?
Ru2 C6B H6BA 123.1 ?
C8B C7B C6B 106.9(5) ?
C8B C7B Ru2 70.5(3) ?
C6B C7B Ru2 70.1(3) ?
C8B C7B H7BA 126.5 ?
C6B C7B H7BA 126.5 ?
Ru2 C7B H7BA 124.5 ?
C7B C8B C9B 108.6(5) ?
C7B C8B Ru2 71.9(3) ?
C9B C8B Ru2 70.2(3) ?
C7B C8B H8BA 125.7 ?
C9B C8B H8BA 125.7 ?
Ru2 C8B H8BA 123.8 ?
C10B C9B C8B 107.4(5) ?
C10B C9B Ru2 71.2(3) ?
C8B C9B Ru2 71.4(3) ?
C10B C9B H9BA 126.3 ?
C8B C9B H9BA 126.3 ?
Ru2 C9B H9BA 122.8 ?
C6B C10B C9B 107.7(5) ?
C6B C10B Ru2 71.1(3) ?
C9B C10B Ru2 70.7(3) ?
C6B C10B H10B 126.1 ?
C9B C10B H10B 126.1 ?
Ru2 C10B H10B 123.7 ?
C12B C11B C15B 107.9(5) ?
C12B C11B C31B 123.3(5) ?
C15B C11B C31B 128.7(5) ?
C12B C11B Fe2 70.8(3) ?
C15B C11B Fe2 69.5(3) ?
C31B C11B Fe2 125.7(4) ?
C13B C12B C11B 108.2(5) ?
C13B C12B C21B 127.0(5) ?
C11B C12B C21B 124.7(5) ?
C13B C12B Fe2 69.4(3) ?
C11B C12B Fe2 69.7(3) ?
C21B C12B Fe2 127.5(4) ?
C12B C13B C14B 108.3(5) ?
C12B C13B C22B 125.7(5) ?
C14B C13B C22B 126.0(5) ?
C12B C13B Fe2 71.3(3) ?
C14B C13B Fe2 69.5(3) ?
C22B C13B Fe2 126.2(4) ?
C13B C14B C15B 108.3(5) ?
C13B C14B C23B 126.4(5) ?
C15B C14B C23B 125.3(5) ?
C13B C14B Fe2 70.6(3) ?
C15B C14B Fe2 70.4(3) ?
C23B C14B Fe2 126.2(4) ?
C14B C15B C11B 107.2(5) ?
C14B C15B C24B 124.6(5) ?
C11B C15B C24B 127.9(5) ?
C14B C15B Fe2 69.5(3) ?
C11B C15B Fe2 70.4(3) ?
C24B C15B Fe2 129.3(4) ?
C20B C16B C17B 107.6(5) ?
C20B C16B Fe2 70.2(3) ?
C17B C16B Fe2 71.0(3) ?
C20B C16B H16B 126.2 ?
C17B C16B H16B 126.2 ?
Fe2 C16B H16B 124.2 ?
C18B C17B C16B 108.8(5) ?
C18B C17B C25B 127.7(5) ?
C16B C17B C25B 123.5(5) ?
C18B C17B Fe2 70.5(3) ?
C16B C17B Fe2 69.1(3) ?
C25B C17B Fe2 126.7(4) ?
C17B C18B C19B 107.1(5) ?
C17B C18B C26B 126.3(5) ?
C19B C18B C26B 126.6(5) ?
C17B C18B Fe2 70.3(3) ?
C19B C18B Fe2 69.4(3) ?
C26B C18B Fe2 127.3(4) ?
C20B C19B C18B 107.4(5) ?
C20B C19B C27B 125.6(5) ?
C18B C19B C27B 126.9(5) ?
C20B C19B Fe2 69.5(3) ?
C18B C19B Fe2 70.4(3) ?
C27B C19B Fe2 127.3(4) ?
C16B C20B C19B 109.0(5) ?
C16B C20B C28B 125.6(5) ?
C19B C20B C28B 125.2(5) ?
C16B C20B Fe2 70.3(3) ?
C19B C20B Fe2 70.7(3) ?
C28B C20B Fe2 128.4(4) ?
C12B C21B H21D 109.5 ?
C12B C21B H21E 109.5 ?
H21D C21B H21E 109.5 ?
C12B C21B H21F 109.5 ?
H21D C21B H21F 109.5 ?
H21E C21B H21F 109.5 ?
C13B C22B H22D 109.5 ?
C13B C22B H22E 109.5 ?
H22D C22B H22E 109.5 ?
C13B C22B H22F 109.5 ?
H22D C22B H22F 109.5 ?
H22E C22B H22F 109.5 ?
C14B C23B H23D 109.5 ?
C14B C23B H23E 109.5 ?
H23D C23B H23E 109.5 ?
C14B C23B H23F 109.5 ?
H23D C23B H23F 109.5 ?
H23E C23B H23F 109.5 ?
C15B C24B H24D 109.5 ?
C15B C24B H24E 109.5 ?
H24D C24B H24E 109.5 ?
C15B C24B H24F 109.5 ?
H24D C24B H24F 109.5 ?
H24E C24B H24F 109.5 ?
C17B C25B H25D 109.5 ?
C17B C25B H25E 109.5 ?
H25D C25B H25E 109.5 ?
C17B C25B H25F 109.5 ?
H25D C25B H25F 109.5 ?
H25E C25B H25F 109.5 ?
C18B C26B H26D 109.5 ?
C18B C26B H26E 109.5 ?
H26D C26B H26E 109.5 ?
C18B C26B H26F 109.5 ?
H26D C26B H26F 109.5 ?
H26E C26B H26F 109.5 ?
C19B C27B H27D 109.5 ?
C19B C27B H27E 109.5 ?
H27D C27B H27E 109.5 ?
C19B C27B H27F 109.5 ?
H27D C27B H27F 109.5 ?
H27E C27B H27F 109.5 ?
C20B C28B H28D 109.5 ?
C20B C28B H28E 109.5 ?
H28D C28B H28E 109.5 ?
C20B C28B H28F 109.5 ?
H28D C28B H28F 109.5 ?
H28E C28B H28F 109.5 ?
C1B C29B C30B 123.9(6) yes
C1B C29B Ru2 61.8(3) ?
C30B C29B Ru2 111.5(4) ?
C1B C29B H29B 118.0 ?
C30B C29B H29B 118.0 ?
Ru2 C29B H29B 96.5 ?
C31B C30B C29B 122.0(6) yes
C31B C30B H30B 119.0 ?
C29B C30B H30B 119.0 ?
C30B C31B C11B 128.0(5) yes
C30B C31B H31B 116.0 ?
C11B C31B H31B 116.0 ?

loop_
_geom_bond_atom_site_label_1
_geom_bond_atom_site_label_2
_geom_bond_site_symmetry_2
_geom_bond_distance
_geom_bond_publ_flag
B1 F4A . 1.371(7) ?
B1 F2A . 1.380(7) ?
B1 F1A . 1.386(7) ?
B1 F3A . 1.396(7) ?
B2 F4B . 1.346(8) ?
B2 F3B . 1.362(7) ?
B2 F2B . 1.379(7) ?
B2 F1B . 1.399(8) ?
B3 F2C . 1.380(8) ?
B3 F4C . 1.379(7) ?
B3 F1C . 1.390(7) ?
B3 F3C . 1.390(8) ?
B4 F3DA . 1.403(11) ?
B4 F4DA . 1.26(3) ?
B4 F4D . 1.358(8) ?
B4 F3D . 1.372(9) ?
B4 F2D . 1.412(7) ?
B4 F1D . 1.396(8) ?
B4 F2DA . 1.426(10) ?
F2D F3DA . 1.48(3) ?
F2D F4DA . 1.20(4) ?
F3D F4DA . 1.15(4) ?
F3D F2DA . 1.402(18) ?
F4D F3DA . 1.06(3) ?
F4D F2DA . 1.493(18) ?
F3DA F4DA . 2.10(4) ?
Ru1 C1A . 2.088(5) ?
Ru1 C5A . 2.160(6) ?
Ru1 C8A . 2.163(6) ?
Ru1 C9A . 2.164(6) ?
Ru1 C2A . 2.170(6) ?
Ru1 C10A . 2.196(6) ?
Ru1 C7A . 2.199(6) ?
Ru1 C3A . 2.200(6) ?
Ru1 C6A . 2.200(6) ?
Ru1 C4A . 2.207(5) ?
Ru1 C29A . 2.367(6) ?
Fe1 C16A . 2.065(5) ?
Fe1 C12A . 2.087(5) ?
Fe1 C13A . 2.083(5) ?
Fe1 C20A . 2.089(5) ?
Fe1 C17A . 2.101(5) ?
Fe1 C11A . 2.105(5) ?
Fe1 C14A . 2.104(5) ?
Fe1 C19A . 2.114(5) ?
Fe1 C18A . 2.117(5) ?
Fe1 C15A . 2.120(5) ?
C1A C29A . 1.428(7) yes
C1A C5A . 1.447(7) ?
C1A C2A . 1.450(8) ?
C2A C3A . 1.407(8) ?
C2A H2AA . .9081 ?
C3A C4A . 1.420(8) ?
C3A H3AA . .8508 ?
C4A C5A . 1.390(8) ?
C4A H4AA . .8882 ?
C5A H5AA . .7784 ?
C6A C7A . 1.422(8) ?
C6A C10A . 1.420(8) ?
C6A H6AA . .9576 ?
C7A C8A . 1.400(8) ?
C7A H7AA . .8695 ?
C8A C9A . 1.409(8) ?
C8A H8AA . .7782 ?
C9A C10A . 1.406(8) ?
C9A H9AA . .8817 ?
C10A H10A . .9256 ?
C11A C15A . 1.437(7) ?
C11A C12A . 1.439(7) ?
C11A C31A . 1.461(7) yes
C12A C13A . 1.424(7) ?
C12A C21A . 1.493(7) ?
C13A C14A . 1.439(7) ?
C13A C22A . 1.494(7) ?
C14A C15A . 1.425(7) ?
C14A C23A . 1.489(7) ?
C15A C24A . 1.492(7) ?
C16A C20A . 1.401(7) ?
C16A C17A . 1.440(7) ?
C16A H16A . 1.0274 ?
C17A C18A . 1.429(7) ?
C17A C25A . 1.488(7) ?
C18A C19A . 1.429(7) ?
C18A C26A . 1.490(7) ?
C19A C20A . 1.421(7) ?
C19A C27A . 1.490(7) ?
C20A C28A . 1.501(7) ?
C21A H21A . .8104 ?
C21A H21B . .8104 ?
C21A H21C . .8104 ?
C22A H22A . .9217 ?
C22A H22B . .9217 ?
C22A H22C . .9217 ?
C23A H23A . .9560 ?
C23A H23B . .9560 ?
C23A H23C . .9560 ?
C24A H24A . .9531 ?
C24A H24B . .9531 ?
C24A H24C . .9531 ?
C25A H25A . .9619 ?
C25A H25B . .9619 ?
C25A H25C . .9619 ?
C26A H26A . .9109 ?
C26A H26B . .9109 ?
C26A H26C . .9109 ?
C27A H27A . 1.0608 ?
C27A H27B . 1.0609 ?
C27A H27C . 1.0608 ?
C28A H28A . 1.0242 ?
C28A H28B . 1.0242 ?
C28A H28C . 1.0242 ?
C29A C30A . 1.441(7) yes
C29A H29A . 1.0275 ?
C30A C31A . 1.341(7) yes
C30A H30A . .9502 ?
C31A H31A . .8647 ?
Ru2 C1B . 2.082(5) ?
Ru2 C5B . 2.163(5) ?
Ru2 C9B . 2.170(5) ?
Ru2 C10B . 2.176(5) ?
Ru2 C6B . 2.177(5) ?
Ru2 C8B . 2.186(5) ?
Ru2 C2B . 2.186(5) ?
Ru2 C7B . 2.204(5) ?
Ru2 C4B . 2.212(5) ?
Ru2 C3B . 2.232(5) ?
Ru2 C29B . 2.337(6) ?
Fe2 C14B . 2.079(5) ?
Fe2 C20B . 2.082(5) ?
Fe2 C16B . 2.083(5) ?
Fe2 C15B . 2.092(5) ?
Fe2 C13B . 2.093(5) ?
Fe2 C19B . 2.097(5) ?
Fe2 C11B . 2.103(5) ?
Fe2 C17B . 2.108(5) ?
Fe2 C18B . 2.111(5) ?
Fe2 C12B . 2.117(5) ?
C1B C29B . 1.405(7) yes
C1B C2B . 1.456(8) ?
C1B C5B . 1.453(8) ?
C2B C3B . 1.418(8) ?
C2B H2BA . .9974 ?
C3B C4B . 1.428(8) ?
C3B H3BA . 1.1394 ?
C4B C5B . 1.401(8) ?
C4B H4BA . .9966 ?
C5B H5BA . .9471 ?
C6B C10B . 1.410(8) ?
C6B C7B . 1.418(8) ?
C6B H6BA . .8948 ?
C7B C8B . 1.414(8) ?
C7B H7BA . .8495 ?
C8B C9B . 1.432(8) ?
C8B H8BA . 1.0020 ?
C9B C10B . 1.416(8) ?
C9B H9BA . 1.0103 ?
C10B H10B . .8897 ?
C11B C12B . 1.426(7) ?
C11B C15B . 1.440(7) ?
C11B C31B . 1.450(7) yes
C12B C13B . 1.416(8) ?
C12B C21B . 1.497(7) ?
C13B C14B . 1.425(8) ?
C13B C22B . 1.507(7) ?
C14B C15B . 1.430(7) ?
C14B C23B . 1.496(7) ?
C15B C24B . 1.496(7) ?
C16B C20B . 1.406(7) ?
C16B C17B . 1.432(7) ?
C16B H16B . .9521 ?
C17B C18B . 1.416(7) ?
C17B C25B . 1.492(7) ?
C18B C19B . 1.448(7) ?
C18B C26B . 1.480(7) ?
C19B C20B . 1.423(7) ?
C19B C27B . 1.482(7) ?
C20B C28B . 1.515(8) ?
C21B H21D . .8967 ?
C21B H21E . .8967 ?
C21B H21F . .8967 ?
C22B H22D . .9338 ?
C22B H22E . .9338 ?
C22B H22F . .9338 ?
C23B H23D . .8870 ?
C23B H23E . .8870 ?
C23B H23F . .8870 ?
C24B H24D . .8938 ?
C24B H24E . .8938 ?
C24B H24F . .8938 ?
C25B H25D . .9800 ?
C25B H25E . .9800 ?
C25B H25F . .9800 ?
C26B H26D . 1.0042 ?
C26B H26E . 1.0042 ?
C26B H26F . 1.0042 ?
C27B H27D . 1.0310 ?
C27B H27E . 1.0310 ?
C27B H27F . 1.0310 ?
C28B H28D . 1.0849 ?
C28B H28E . 1.0849 ?
C28B H28F . 1.0849 ?
C29B C30B . 1.457(8) yes
C29B H29B . 1.0833 ?
C30B C31B . 1.346(8) yes
C30B H30B . .9719 ?
C31B H31B . .9065 ?
